data_4322039
loop_
_publ_author_name
'Ina Loose'
'Elisabeth Droste'
'Michael B\"osing'
'Heinrich Pohlmann'
'Michael H. Dickman'
'Cristina Rosu'
'Michael T. Pope'
'Bernt Krebs'

_publ_contact_author
;
Bernt Krebs
Anorganisch-Chemisches Institut
Westfaelische Wilhelms-Universitaet Muenster
Wilhelm-Klemm-Strasse 8
48149 Muenster
Bundesrepublik Deutschland
;
_publ_contact_author_email krebs@uni-muenster.de
_publ_contact_author_fax '0049 251 83 83 66'
_publ_contact_author_phone '0049 251 83 31 31'
_publ_section_title
;
 Heteropolymetalate Clusters of the Subvalent Main Group Elements BiIII
 and SbIII
;
_journal_name_full 'Inorganic Chemistry'
_journal_page_first 2688
_journal_page_last 2694
_journal_paper_doi 10.1021/ic981313m
_journal_volume 38
_journal_year 1999
_chemical_formula_sum 'Bi2 Co1.66 Na8.8 O102 W20.34'
_chemical_formula_weight 6089.60
_chemical_name_systematic
; 
 ? 
;
_space_group_IT_number 14
_symmetry_cell_setting monoclinic
_symmetry_space_group_name_Hall '-P 2yn'
_symmetry_space_group_name_H-M 'P 1 21/n 1'
_atom_sites_solution_hydrogens none
_atom_sites_solution_primary direct
_atom_sites_solution_secondary difmap
_audit_creation_method SHELXL
_cell_angle_alpha 90.00
_cell_angle_beta 93.0076(4)
_cell_angle_gamma 90.00
_cell_formula_units_Z 2
_cell_length_a 12.58300(10)
_cell_length_b 26.49690(10)
_cell_length_c 12.81110(10)
_cell_measurement_reflns_used 8192
_cell_measurement_temperature 173(2)
_cell_measurement_theta_max 28.37
_cell_measurement_theta_min 1.54
_cell_volume 4265.47(5)
_computing_cell_refinement 'Siemens SAINT'
_computing_data_collection 'Siemens SMART'
_computing_data_reduction 'Siemens SAINT'
_computing_molecular_graphics 'Siemens SHELXTL'
_computing_publication_material 'Siemens SHELXTL'
_computing_structure_refinement 'SHELXL-93 (Sheldrick, 1993)'
_computing_structure_solution 'SHELXS-86 (Sheldrick, 1990)'
_diffrn_ambient_temperature 173(2)
_diffrn_measurement_device 'Siemens SMART CCD'
_diffrn_measurement_method '\w scans'
_diffrn_radiation_monochromator graphite
_diffrn_radiation_source 'normal-focus sealed tube'
_diffrn_radiation_type MoK\a
_diffrn_radiation_wavelength 0.71073
_diffrn_reflns_av_R_equivalents 0.0787
_diffrn_reflns_av_sigmaI/netI 0.0716
_diffrn_reflns_limit_h_max 16
_diffrn_reflns_limit_h_min -16
_diffrn_reflns_limit_k_max 35
_diffrn_reflns_limit_k_min -35
_diffrn_reflns_limit_l_max 16
_diffrn_reflns_limit_l_min -17
_diffrn_reflns_number 34838
_diffrn_reflns_theta_max 28.37
_diffrn_reflns_theta_min 1.54
_diffrn_standards_decay_% 0.0
_exptl_absorpt_coefficient_mu 31.899
_exptl_absorpt_correction_T_max 0.20937
_exptl_absorpt_correction_T_min 0.08832
_exptl_absorpt_correction_type multi-scan
_exptl_crystal_colour Pink
_exptl_crystal_density_diffrn 4.741
_exptl_crystal_density_method 'not measured'
_exptl_crystal_description Prism
_exptl_crystal_F_000 5258
_exptl_crystal_size_max 0.30
_exptl_crystal_size_mid 0.13
_exptl_crystal_size_min 0.08
_refine_diff_density_max 3.966
_refine_diff_density_min -3.297
_refine_diff_density_rms 0.573
_refine_ls_extinction_method none
_refine_ls_goodness_of_fit_all 1.109
_refine_ls_goodness_of_fit_obs 1.159
_refine_ls_matrix_type full
_refine_ls_number_parameters 348
_refine_ls_number_reflns 10286
_refine_ls_number_restraints 0
_refine_ls_restrained_S_all 1.109
_refine_ls_restrained_S_obs 1.159
_refine_ls_R_factor_all 0.0753
_refine_ls_R_factor_obs 0.0527
_refine_ls_shift/esd_max 0.003
_refine_ls_shift/esd_mean 0.000
_refine_ls_structure_factor_coef Fsqd
_refine_ls_weighting_details 'w=1/[\s^2^(Fo^2^)+(0.0447P)^2^+86.5730P] where P=(Fo^2^+2Fc^2^)/3'
_refine_ls_weighting_scheme calc
_refine_ls_wR_factor_all 0.1164
_refine_ls_wR_factor_obs 0.1082
_reflns_number_observed 8185
_reflns_number_total 10286
_reflns_observed_criterion >2sigma(I)
_cod_data_source_file ic981313m_3.cif
_cod_data_source_block bis
_cod_depositor_comments
;
The following automatic conversions were performed:

'_refine_ls_weighting_scheme' value 'calc
w=1/[\s^2^(Fo^2^)+(0.0447P)^2^+86.5730P] where P=(Fo^2^+2Fc^2^)/3'
was changed to 'calc'. New tag '_refine_ls_weighting_details' was
created. The value of the new tag was set to
'w=1/[\s^2^(Fo^2^)+(0.0447P)^2^+86.5730P] where P=(Fo^2^+2Fc^2^)/3'.

Automatic conversion script
Id: cif_fix_values 3143 2015-03-26 13:38:13Z robertas 
;
_cod_original_formula_sum 'Bi2 Co1.66 Na8.80 O102 W20.34'
_cod_database_code 4322039

loop_
_symmetry_equiv_pos_as_xyz
'x, y, z'
'-x+1/2, y+1/2, -z+1/2'
'-x, -y, -z'
'x-1/2, -y-1/2, z-1/2'

loop_
_atom_site_aniso_label
_atom_site_aniso_U_11
_atom_site_aniso_U_22
_atom_site_aniso_U_33
_atom_site_aniso_U_23
_atom_site_aniso_U_13
_atom_site_aniso_U_12
Bi 0.0159(3) 0.0054(3) 0.0047(3) -0.0009(2) 0.0003(2) -0.0006(2)
Co 0.0337(9) 0.0090(8) 0.0073(7) -0.0012(6) 0.0047(6) -0.0009(7)
W1 0.0159(3) 0.0061(3) 0.0075(3) -0.0023(2) 0.0015(2) -0.0010(2)
W2 0.0198(3) 0.0089(3) 0.0061(3) -0.0012(2) 0.0017(2) -0.0022(2)
W3 0.0172(3) 0.0066(3) 0.0094(3) -0.0016(2) 0.0021(2) 0.0003(2)
W4 0.0181(3) 0.0069(3) 0.0053(3) -0.0020(2) 0.0002(2) -0.0012(2)
W5 0.0197(3) 0.0067(3) 0.0052(3) -0.0004(2) -0.0022(2) 0.0008(2)
W6 0.0162(3) 0.0094(3) 0.0065(3) -0.0023(2) 0.0003(2) -0.0015(2)
W7 0.0185(3) 0.0057(3) 0.0080(3) -0.0019(2) -0.0002(2) -0.0007(2)
W8 0.0191(3) 0.0052(3) 0.0074(3) -0.0001(2) 0.0012(2) -0.0013(2)
W9 0.0188(3) 0.0060(3) 0.0077(3) -0.0002(2) -0.0015(2) -0.0002(2)
W10 0.0179(3) 0.0067(3) 0.0103(3) -0.0025(2) -0.0007(2) 0.0007(2)
W11 0.0337(9) 0.0090(8) 0.0073(7) -0.0012(6) 0.0047(6) -0.0009(7)
Na1 0.031(4) 0.016(4) 0.017(3) 0.003(3) 0.003(3) 0.006(3)
Na2 0.033(4) 0.032(5) 0.027(4) -0.009(3) 0.000(3) 0.004(4)
Na3 0.033(4) 0.029(4) 0.019(4) 0.004(3) 0.003(3) -0.001(3)

loop_
_atom_site_label
_atom_site_type_symbol
_atom_site_fract_x
_atom_site_fract_y
_atom_site_fract_z
_atom_site_U_iso_or_equiv
_atom_site_thermal_displace_type
_atom_site_occupancy
_atom_site_calc_flag
_atom_site_refinement_flags
_atom_site_disorder_group
Bi Bi 1.09839(5) 0.08449(2) 0.57506(4) 0.00866(12) Uani 1 d . .
Co Co 0.66701(14) -0.09234(6) 0.63027(12) 0.0165(3) Uani 0.83 d P 1
W1 W 0.87756(5) 0.01580(2) 0.64640(5) 0.00983(13) Uani 1 d . .
W2 W 0.99716(5) 0.06569(2) 0.86281(5) 0.01155(13) Uani 1 d . .
W3 W 0.83843(5) 0.13707(2) 0.70737(5) 0.01100(13) Uani 1 d . .
W4 W 1.22559(5) 0.15129(2) 0.84870(4) 0.01011(13) Uani 1 d . .
W5 W 1.26727(5) 0.03342(2) 0.78865(5) 0.01067(13) Uani 1 d . .
W6 W 1.36737(5) 0.12123(2) 0.64114(5) 0.01071(13) Uani 1 d . .
W7 W 1.05240(5) 0.23091(2) 0.67454(5) 0.01075(13) Uani 1 d . .
W8 W 1.19640(5) 0.20069(2) 0.46922(5) 0.01056(13) Uani 1 d . .
W9 W 0.93530(5) 0.18592(2) 0.46074(5) 0.01092(13) Uani 1 d . .
W10 W 1.13667(5) -0.06623(2) 0.64577(5) 0.01166(14) Uani 1 d . .
W11 W 0.66701(14) -0.09234(6) 0.63027(12) 0.0165(3) Uani 0.17 d P 2
Na1 Na 0.8331(6) 0.2520(3) 0.2063(5) 0.0213(15) Uani 1 d . .
Na2 Na 1.1168(6) 0.2139(3) 1.0811(6) 0.031(2) Uani 1 d . .
Na3 Na 1.3755(6) -0.0170(3) 1.0467(6) 0.027(2) Uani 1 d . .
Na4 Na 0.6704(8) 0.1620(4) 0.0324(8) 0.029(2) Uiso 0.70 d P .
Na5 Na 0.6433(8) 0.1210(4) 0.5137(8) 0.026(2) Uiso 0.70 d P .
O1 O 0.9773(8) 0.0820(4) 0.6858(8) 0.012(2) Uiso 1 d . .
O2 O 1.2096(8) 0.1023(4) 0.7005(8) 0.007(2) Uiso 1 d . .
O3 O 1.0761(8) 0.1657(4) 0.5664(8) 0.011(2) Uiso 1 d . .
O4 O 0.9861(9) 0.0561(4) 0.9931(9) 0.018(2) Uiso 1 d . .
O5 O 1.2536(9) 0.1844(5) 0.9625(9) 0.020(3) Uiso 1 d . .
O6 O 1.0289(9) 0.2875(4) 0.7376(9) 0.016(2) Uiso 1 d . .
O7 O 0.7266(9) 0.1700(5) 0.7360(9) 0.020(3) Uiso 1 d . .
O8 O 0.8823(8) 0.1164(4) 0.8469(8) 0.012(2) Uiso 1 d . .
O9 O 1.0883(8) 0.1268(4) 0.8675(8) 0.012(2) Uiso 1 d . .
O10 O 1.1626(8) 0.2059(4) 0.7634(8) 0.012(2) Uiso 1 d . .
O11 O 0.9498(8) 0.1889(4) 0.7296(8) 0.011(2) Uiso 1 d . .
O12 O 0.9033(8) 0.0171(4) 0.8056(8) 0.011(2) Uiso 1 d . .
O13 O 1.1222(9) 0.0309(4) 0.8378(8) 0.015(2) Uiso 1 d . .
O14 O 1.2810(8) 0.0872(4) 0.8940(8) 0.012(2) Uiso 1 d . .
O15 O 1.3528(8) 0.1601(4) 0.7755(8) 0.011(2) Uiso 1 d . .
O16 O 1.1535(8) 0.2517(4) 0.5764(8) 0.013(2) Uiso 1 d . .
O17 O 0.9460(8) 0.2415(4) 0.5572(8) 0.008(2) Uiso 1 d . .
O18 O 0.8488(8) 0.1545(4) 0.5628(8) 0.011(2) Uiso 1 d . .
O19 O 0.7764(8) 0.0734(4) 0.6796(8) 0.012(2) Uiso 1 d . .
O20 O 1.3896(8) 0.0597(4) 0.7291(8) 0.012(2) Uiso 1 d . .
O21 O 1.3022(8) 0.1809(4) 0.5763(8) 0.014(2) Uiso 1 d . .
O22 O 1.0577(8) 0.2122(4) 0.3960(8) 0.011(2) Uiso 1 d . .
O23 O 0.7814(9) -0.0323(4) 0.6478(8) 0.015(2) Uiso 1 d . .
O24 O 1.3251(9) -0.0145(4) 0.8610(9) 0.019(3) Uiso 1 d . .
O25 O 1.5004(9) 0.1336(4) 0.6274(9) 0.019(3) Uiso 1 d . .
O26 O 1.2713(9) 0.2428(4) 0.3994(9) 0.018(3) Uiso 1 d . .
O27 O 0.8400(9) 0.2078(4) 0.3702(9) 0.015(2) Uiso 1 d . .
O28 O 1.0007(9) -0.0200(4) 0.6370(8) 0.014(2) Uiso 1 d . .
O29 O 1.2115(8) 0.0007(4) 0.6681(8) 0.013(2) Uiso 1 d . .
O30 O 1.3304(9) 0.0833(4) 0.5283(9) 0.018(2) Uiso 1 d . .
O31 O 1.2089(9) 0.1426(5) 0.4029(9) 0.019(3) Uiso 1 d . .
O32 O 0.9597(8) 0.1183(4) 0.4109(8) 0.014(2) Uiso 1 d . .
O33 O 0.8683(8) 0.0381(4) 0.5112(8) 0.011(2) Uiso 1 d . .
O34 O 1.2540(9) -0.0989(4) 0.6255(8) 0.015(2) Uiso 1 d . .
O35 O 1.1214(10) -0.0802(5) 0.7765(10) 0.023(3) Uiso 1 d . .
O1W O 0.6802(10) -0.1108(5) 0.7844(10) 0.028(3) Uiso 1 d . .
O2W O 0.5551(11) -0.1487(6) 0.6124(11) 0.036(3) Uiso 1 d . .
O3W O 0.5588(11) -0.0397(6) 0.6473(11) 0.036(3) Uiso 1 d . .
O4W O 1.2551(12) -0.0842(6) 1.0120(12) 0.039(4) Uiso 1 d . .
O5W O 1.4039(11) -0.0388(6) 1.2203(11) 0.036(3) Uiso 1 d . .
O6W O 1.2309(10) 0.0398(5) 1.0840(10) 0.025(3) Uiso 1 d . .
O7W O 0.9669(10) 0.2090(5) 0.9607(10) 0.027(3) Uiso 1 d . .
O8W O 0.8406(11) 0.1746(5) 0.1195(11) 0.031(3) Uiso 1 d . .
O9W O 1.0255(9) 0.2615(5) 0.2065(9) 0.021(3) Uiso 1 d . .
O10W O 1.2781(9) 0.2135(5) 1.1807(9) 0.020(3) Uiso 1 d . .
O11W O 0.6127(10) 0.0311(5) 0.4835(10) 0.028(3) Uiso 1 d . .
O12W O 0.6047(13) 0.1180(6) 0.1817(13) 0.047(4) Uiso 1 d . .
O13W O 0.5083(13) 0.1673(6) -0.0531(13) 0.048(4) Uiso 1 d . .
O14W O 1.5234(12) -0.0604(6) 0.9746(12) 0.043(4) Uiso 1 d . .
O15W O 0.6391(13) 0.2075(6) 0.4742(13) 0.047(4) Uiso 1 d . .
O16W O 1.0779(13) 0.1358(7) 1.1699(13) 0.050(4) Uiso 1 d . .

loop_
_atom_type_symbol
_atom_type_description
_atom_type_scat_dispersion_real
_atom_type_scat_dispersion_imag
_atom_type_scat_source
O O 0.0106 0.0060 'International Tables Vol C Tables 4.2.6.8 and 6.1.1.4'
Na Na 0.0362 0.0249 'International Tables Vol C Tables 4.2.6.8 and 6.1.1.4'
Co Co 0.3494 0.9721 'International Tables Vol C Tables 4.2.6.8 and 6.1.1.4'
W W -0.8490 6.8722 'International Tables Vol C Tables 4.2.6.8 and 6.1.1.4'
Bi Bi -4.1077 10.2566 'International Tables Vol C Tables 4.2.6.8 and 6.1.1.4'

loop_
_geom_angle_atom_site_label_1
_geom_angle_atom_site_label_2
_geom_angle_atom_site_label_3
_geom_angle
_geom_angle_site_symmetry_1
_geom_angle_site_symmetry_3
_geom_angle_publ_flag
O2 Bi O1 88.2(4) . . ?
O2 Bi O3 84.1(4) . . ?
O1 Bi O3 88.2(4) . . ?
O3W Co O1W 94.8(6) . . ?
O3W Co O30 94.2(5) . 3_756 ?
O1W Co O30 170.9(5) . 3_756 ?
O3W Co O2W 93.1(6) . . ?
O1W Co O2W 87.4(6) . . ?
O30 Co O2W 91.2(5) 3_756 . ?
O3W Co O31 172.5(5) . 3_756 ?
O1W Co O31 91.2(5) . 3_756 ?
O30 Co O31 79.9(4) 3_756 3_756 ?
O2W Co O31 91.7(5) . 3_756 ?
O3W Co O23 85.8(5) . . ?
O1W Co O23 93.2(5) . . ?
O30 Co O23 88.4(4) 3_756 . ?
O2W Co O23 178.7(5) . . ?
O31 Co O23 89.4(4) 3_756 . ?
O23 W1 O28 102.2(5) . . ?
O23 W1 O33 103.5(5) . . ?
O28 W1 O33 96.7(5) . . ?
O23 W1 O19 95.8(5) . . ?
O28 W1 O19 160.1(5) . . ?
O33 W1 O19 86.9(4) . . ?
O23 W1 O12 94.3(5) . . ?
O28 W1 O12 89.1(4) . . ?
O33 W1 O12 159.5(4) . . ?
O19 W1 O12 81.2(4) . . ?
O23 W1 O1 163.8(4) . . ?
O28 W1 O1 87.3(4) . . ?
O33 W1 O1 88.1(4) . . ?
O19 W1 O1 73.2(4) . . ?
O12 W1 O1 72.5(4) . . ?
O4 W2 O13 102.0(5) . . ?
O4 W2 O12 101.5(5) . . ?
O13 W2 O12 96.5(5) . . ?
O4 W2 O8 96.1(5) . . ?
O13 W2 O8 159.5(5) . . ?
O12 W2 O8 89.1(4) . . ?
O4 W2 O9 99.8(5) . . ?
O13 W2 O9 85.2(5) . . ?
O12 W2 O9 157.8(4) . . ?
O8 W2 O9 82.3(4) . . ?
O4 W2 O1 168.9(5) . . ?
O13 W2 O1 88.4(4) . . ?
O12 W2 O1 73.2(4) . . ?
O8 W2 O1 74.3(4) . . ?
O9 W2 O1 84.8(4) . . ?
O7 W3 O19 99.2(5) . . ?
O7 W3 O18 100.5(5) . . ?
O19 W3 O18 94.7(4) . . ?
O7 W3 O8 98.4(5) . . ?
O19 W3 O8 91.0(5) . . ?
O18 W3 O8 159.2(4) . . ?
O7 W3 O11 101.5(5) . . ?
O19 W3 O11 159.1(4) . . ?
O18 W3 O11 83.6(4) . . ?
O8 W3 O11 84.0(4) . . ?
O7 W3 O1 170.3(5) . . ?
O19 W3 O1 73.7(4) . . ?
O18 W3 O1 86.9(4) . . ?
O8 W3 O1 75.5(4) . . ?
O11 W3 O1 85.4(4) . . ?
O7 W3 Na5 69.6(4) . . ?
O19 W3 Na5 58.5(4) . . ?
O18 W3 Na5 54.1(4) . . ?
O8 W3 Na5 143.0(4) . . ?
O11 W3 Na5 132.0(4) . . ?
O1 W3 Na5 110.7(3) . . ?
O5 W4 O9 102.5(5) . . ?
O5 W4 O15 102.3(5) . . ?
O9 W4 O15 155.2(4) . . ?
O5 W4 O14 98.1(5) . . ?
O9 W4 O14 88.7(5) . . ?
O15 W4 O14 87.5(4) . . ?
O5 W4 O10 98.9(5) . . ?
O9 W4 O10 88.7(4) . . ?
O15 W4 O10 87.8(4) . . ?
O14 W4 O10 163.0(4) . . ?
O5 W4 O2 172.5(5) . . ?
O9 W4 O2 82.5(4) . . ?
O15 W4 O2 72.8(4) . . ?
O14 W4 O2 76.3(4) . . ?
O10 W4 O2 86.7(4) . . ?
O5 W4 Na1 90.0(4) . 4_666 ?
O9 W4 Na1 135.4(3) . 4_666 ?
O15 W4 Na1 44.8(3) . 4_666 ?
O14 W4 Na1 132.1(3) . 4_666 ?
O10 W4 Na1 46.9(3) . 4_666 ?
O2 W4 Na1 90.2(3) . 4_666 ?
O24 W5 O29 103.6(5) . . ?
O24 W5 O20 99.2(5) . . ?
O29 W5 O20 96.6(5) . . ?
O24 W5 O13 100.2(5) . . ?
O29 W5 O13 86.2(5) . . ?
O20 W5 O13 159.1(5) . . ?
O24 W5 O14 98.4(5) . . ?
O29 W5 O14 156.5(4) . . ?
O20 W5 O14 88.1(4) . . ?
O13 W5 O14 81.6(4) . . ?
O24 W5 O2 172.6(5) . . ?
O29 W5 O2 82.2(4) . . ?
O20 W5 O2 75.3(4) . . ?
O13 W5 O2 84.7(4) . . ?
O14 W5 O2 76.7(4) . . ?
O25 W6 O30 103.6(5) . . ?
O25 W6 O21 101.1(5) . . ?
O30 W6 O21 91.4(5) . . ?
O25 W6 O20 96.0(5) . . ?
O30 W6 O20 91.1(5) . . ?
O21 W6 O20 161.6(4) . . ?
O25 W6 O15 97.0(5) . . ?
O30 W6 O15 159.4(5) . . ?
O21 W6 O15 84.0(4) . . ?
O20 W6 O15 87.2(4) . . ?
O25 W6 O2 165.6(5) . . ?
O30 W6 O2 87.2(4) . . ?
O21 W6 O2 88.0(4) . . ?
O20 W6 O2 73.9(4) . . ?
O15 W6 O2 72.6(4) . . ?
O25 W6 Na1 88.5(4) . 4_666 ?
O30 W6 Na1 134.3(4) . 4_666 ?
O21 W6 Na1 42.9(3) . 4_666 ?
O20 W6 Na1 131.8(3) . 4_666 ?
O15 W6 Na1 44.7(3) . 4_666 ?
O2 W6 Na1 90.7(3) . 4_666 ?
O6 W7 O10 99.3(5) . . ?
O6 W7 O11 101.6(5) . . ?
O10 W7 O11 93.7(5) . . ?
O6 W7 O16 101.1(5) . . ?
O10 W7 O16 90.3(5) . . ?
O11 W7 O16 156.0(5) . . ?
O6 W7 O17 96.1(5) . . ?
O10 W7 O17 164.5(4) . . ?
O11 W7 O17 85.3(4) . . ?
O16 W7 O17 84.7(4) . . ?
O6 W7 O3 169.6(5) . . ?
O10 W7 O3 89.1(4) . . ?
O11 W7 O3 83.8(4) . . ?
O16 W7 O3 72.7(4) . . ?
O17 W7 O3 75.3(4) . . ?
O6 W7 Na1 91.7(4) . 4_666 ?
O10 W7 Na1 43.6(3) . 4_666 ?
O11 W7 Na1 137.1(3) . 4_666 ?
O16 W7 Na1 49.5(3) . 4_666 ?
O17 W7 Na1 134.1(3) . 4_666 ?
O3 W7 Na1 90.3(3) . 4_666 ?
O6 W7 Na4 69.6(4) . 4_666 ?
O10 W7 Na4 105.4(4) . 4_666 ?
O11 W7 Na4 159.9(4) . 4_666 ?
O16 W7 Na4 33.3(4) . 4_666 ?
O17 W7 Na4 78.0(3) . 4_666 ?
O3 W7 Na4 102.4(3) . 4_666 ?
Na1 W7 Na4 62.7(2) 4_666 4_666 ?
O26 W8 O31 104.3(5) . . ?
O26 W8 O21 99.7(5) . . ?
O31 W8 O21 91.7(5) . . ?
O26 W8 O22 98.4(5) . . ?
O31 W8 O22 90.3(5) . . ?
O21 W8 O22 160.7(4) . . ?
O26 W8 O16 95.2(5) . . ?
O31 W8 O16 160.4(5) . . ?
O21 W8 O16 84.2(4) . . ?
O22 W8 O16 87.6(4) . . ?
O26 W8 O3 164.4(5) . . ?
O31 W8 O3 89.2(5) . . ?
O21 W8 O3 87.3(4) . . ?
O22 W8 O3 73.5(4) . . ?
O16 W8 O3 71.5(4) . . ?
O26 W8 Na1 87.9(4) . 4_666 ?
O31 W8 Na1 130.6(4) . 4_666 ?
O21 W8 Na1 39.0(3) . 4_666 ?
O22 W8 Na1 135.7(3) . 4_666 ?
O16 W8 Na1 48.2(3) . 4_666 ?
O3 W8 Na1 89.0(3) . 4_666 ?
O27 W9 O22 97.6(5) . . ?
O27 W9 O17 101.4(5) . . ?
O22 W9 O17 88.2(4) . . ?
O27 W9 O32 101.9(5) . . ?
O22 W9 O32 92.8(5) . . ?
O17 W9 O32 156.3(4) . . ?
O27 W9 O18 101.8(5) . . ?
O22 W9 O18 160.4(4) . . ?
O17 W9 O18 85.2(4) . . ?
O32 W9 O18 86.0(5) . . ?
O27 W9 O3 171.1(5) . . ?
O22 W9 O3 73.8(4) . . ?
O17 W9 O3 76.6(4) . . ?
O32 W9 O3 81.0(4) . . ?
O18 W9 O3 86.8(4) . . ?
O35 W10 O34 100.1(5) . . ?
O35 W10 O32 96.3(5) . 3_756 ?
O34 W10 O32 96.2(5) . 3_756 ?
O35 W10 O29 97.2(5) . . ?
O34 W10 O29 93.7(5) . . ?
O32 W10 O29 161.6(4) 3_756 . ?
O35 W10 O28 92.6(5) . . ?
O34 W10 O28 167.1(5) . . ?
O32 W10 O28 84.5(4) 3_756 . ?
O29 W10 O28 82.4(4) . . ?
O35 W10 O33 168.7(5) . 3_756 ?
O34 W10 O33 90.9(5) . 3_756 ?
O32 W10 O33 84.8(4) 3_756 3_756 ?
O29 W10 O33 79.5(4) . 3_756 ?
O28 W10 O33 76.3(4) . 3_756 ?
O3W W11 O1W 94.8(6) . . ?
O3W W11 O30 94.2(5) . 3_756 ?
O1W W11 O30 170.9(5) . 3_756 ?
O3W W11 O2W 93.1(6) . . ?
O1W W11 O2W 87.4(6) . . ?
O30 W11 O2W 91.2(5) 3_756 . ?
O3W W11 O31 172.5(5) . 3_756 ?
O1W W11 O31 91.2(5) . 3_756 ?
O30 W11 O31 79.9(4) 3_756 3_756 ?
O2W W11 O31 91.7(5) . 3_756 ?
O3W W11 O23 85.8(5) . . ?
O1W W11 O23 93.2(5) . . ?
O30 W11 O23 88.4(4) 3_756 . ?
O2W W11 O23 178.7(5) . . ?
O31 W11 O23 89.4(4) 3_756 . ?
O8W Na1 O27 89.3(5) . . ?
O8W Na1 O9W 91.5(5) . . ?
O27 Na1 O9W 93.4(4) . . ?
O8W Na1 O21 108.8(5) . 4_565 ?
O27 Na1 O21 160.7(5) . 4_565 ?
O9W Na1 O21 92.8(4) . 4_565 ?
O8W Na1 O15 168.7(5) . 4_565 ?
O27 Na1 O15 98.4(4) . 4_565 ?
O9W Na1 O15 79.8(4) . 4_565 ?
O21 Na1 O15 64.8(4) 4_565 4_565 ?
O8W Na1 O10 125.0(5) . 4_565 ?
O27 Na1 O10 87.4(4) . 4_565 ?
O9W Na1 O10 143.5(5) . 4_565 ?
O21 Na1 O10 76.9(4) 4_565 4_565 ?
O15 Na1 O10 64.0(4) 4_565 4_565 ?
O8W Na1 O16 74.4(4) . 4_565 ?
O27 Na1 O16 120.3(4) . 4_565 ?
O9W Na1 O16 142.6(5) . 4_565 ?
O21 Na1 O16 61.1(4) 4_565 4_565 ?
O15 Na1 O16 108.2(4) 4_565 4_565 ?
O10 Na1 O16 60.8(4) 4_565 4_565 ?
O8W Na1 W4 157.9(4) . 4_565 ?
O27 Na1 W4 84.1(3) . 4_565 ?
O9W Na1 W4 109.8(4) . 4_565 ?
O21 Na1 W4 76.6(3) 4_565 4_565 ?
O15 Na1 W4 32.6(3) 4_565 4_565 ?
O10 Na1 W4 33.9(3) 4_565 4_565 ?
O16 Na1 W4 90.8(3) 4_565 4_565 ?
O8W Na1 W6 136.2(4) . 4_565 ?
O27 Na1 W6 132.7(4) . 4_565 ?
O9W Na1 W6 76.5(3) . 4_565 ?
O21 Na1 W6 32.6(3) 4_565 4_565 ?
O15 Na1 W6 34.7(3) 4_565 4_565 ?
O10 Na1 W6 76.4(3) 4_565 4_565 ?
O16 Na1 W6 89.9(3) 4_565 4_565 ?
W4 Na1 W6 58.05(11) 4_565 4_565 ?
O8W Na1 W7 97.0(4) . 4_565 ?
O27 Na1 W7 98.7(3) . 4_565 ?
O9W Na1 W7 165.3(4) . 4_565 ?
O21 Na1 W7 73.1(3) 4_565 4_565 ?
O15 Na1 W7 90.1(3) 4_565 4_565 ?
O10 Na1 W7 30.2(2) 4_565 4_565 ?
O16 Na1 W7 32.1(2) 4_565 4_565 ?
W4 Na1 W7 63.49(12) 4_565 4_565 ?
W6 Na1 W7 89.1(2) 4_565 4_565 ?
O8W Na1 W8 86.2(4) . 4_565 ?
O27 Na1 W8 153.2(4) . 4_565 ?
O9W Na1 W8 113.1(4) . 4_565 ?
O21 Na1 W8 29.7(3) 4_565 4_565 ?
O15 Na1 W8 90.5(3) 4_565 4_565 ?
O10 Na1 W8 73.8(3) 4_565 4_565 ?
O16 Na1 W8 33.4(2) 4_565 4_565 ?
W4 Na1 W8 90.2(2) 4_565 4_565 ?
W6 Na1 W8 61.81(11) 4_565 4_565 ?
W7 Na1 W8 55.79(10) 4_565 4_565 ?
O8W Na1 Na4 37.1(4) . . ?
O27 Na1 Na4 101.6(4) . . ?
O9W Na1 Na4 124.9(4) . . ?
O21 Na1 Na4 89.8(4) 4_565 . ?
O15 Na1 Na4 146.7(4) 4_565 . ?
O10 Na1 Na4 90.4(3) 4_565 . ?
O16 Na1 Na4 38.4(3) 4_565 . ?
W4 Na1 Na4 124.2(3) 4_565 . ?
W6 Na1 Na4 122.3(2) 4_565 . ?
W7 Na1 Na4 60.7(2) 4_565 . ?
W8 Na1 Na4 60.6(2) 4_565 . ?
O10W Na2 O7W 171.8(6) . . ?
O10W Na2 O9W 94.0(5) . 1_556 ?
O7W Na2 O9W 94.2(5) . 1_556 ?
O10W Na2 O16W 86.0(6) . . ?
O7W Na2 O16W 94.9(6) . . ?
O9W Na2 O16W 91.1(6) 1_556 . ?
O10W Na2 O5 73.9(5) . . ?
O7W Na2 O5 97.9(5) . . ?
O9W Na2 O5 162.4(5) 1_556 . ?
O16W Na2 O5 100.5(6) . . ?
O10W Na2 O15W 100.5(6) . 4_666 ?
O7W Na2 O15W 78.4(5) . 4_666 ?
O9W Na2 O15W 90.0(5) 1_556 4_666 ?
O16W Na2 O15W 173.3(6) . 4_666 ?
O5 Na2 O15W 80.0(5) . 4_666 ?
O10W Na2 Na1 122.3(4) . 1_556 ?
O7W Na2 Na1 65.9(4) . 1_556 ?
O9W Na2 Na1 31.7(3) 1_556 1_556 ?
O16W Na2 Na1 80.0(5) . 1_556 ?
O5 Na2 Na1 163.7(4) . 1_556 ?
O15W Na2 Na1 97.6(4) 4_666 1_556 ?
O5W Na3 O4W 93.3(6) . . ?
O5W Na3 O14W 99.6(6) . . ?
O4W Na3 O14W 94.0(6) . . ?
O5W Na3 O6W 92.6(5) . . ?
O4W Na3 O6W 91.4(5) . . ?
O14W Na3 O6W 166.4(6) . . ?
O5W Na3 O24 165.8(6) . . ?
O4W Na3 O24 72.9(5) . . ?
O14W Na3 O24 78.8(5) . . ?
O6W Na3 O24 90.9(5) . . ?
O5W Na3 O14W 105.3(6) . 3_857 ?
O4W Na3 O14W 161.1(6) . 3_857 ?
O14W Na3 O14W 86.6(6) . 3_857 ?
O6W Na3 O14W 84.3(5) . 3_857 ?
O24 Na3 O14W 88.7(5) . 3_857 ?
O5W Na3 Na3 107.2(5) . 3_857 ?
O4W Na3 Na3 134.5(5) . 3_857 ?
O14W Na3 Na3 43.6(4) . 3_857 ?
O6W Na3 Na3 126.6(5) . 3_857 ?
O24 Na3 Na3 81.5(4) . 3_857 ?
O14W Na3 Na3 43.0(4) 3_857 3_857 ?
O5W Na3 Na4 90.9(5) . 3_756 ?
O4W Na3 Na4 31.6(4) . 3_756 ?
O14W Na3 Na4 63.3(4) . 3_756 ?
O6W Na3 Na4 123.0(4) . 3_756 ?
O24 Na3 Na4 75.7(4) . 3_756 ?
O14W Na3 Na4 148.0(5) 3_857 3_756 ?
Na3 Na3 Na4 106.2(3) 3_857 3_756 ?
O13W Na4 O4W 107.3(7) . 3_756 ?
O13W Na4 O16 88.0(6) . 4_565 ?
O4W Na4 O16 161.5(7) 3_756 4_565 ?
O13W Na4 O8W 168.4(8) . . ?
O4W Na4 O8W 82.9(6) 3_756 . ?
O16 Na4 O8W 81.0(5) 4_565 . ?
O13W Na4 O12W 94.3(7) . . ?
O4W Na4 O12W 85.8(6) 3_756 . ?
O16 Na4 O12W 103.8(6) 4_565 . ?
O8W Na4 O12W 91.9(6) . . ?
O13W Na4 W7 79.5(5) . 4_565 ?
O4W Na4 W7 164.3(6) 3_756 4_565 ?
O16 Na4 W7 26.4(3) 4_565 4_565 ?
O8W Na4 W7 92.0(5) . 4_565 ?
O12W Na4 W7 79.6(5) . 4_565 ?
O13W Na4 Na1 133.5(6) . . ?
O4W Na4 Na1 119.0(5) 3_756 . ?
O16 Na4 Na1 46.0(3) 4_565 . ?
O8W Na4 Na1 36.2(4) . . ?
O12W Na4 Na1 92.0(5) . . ?
W7 Na4 Na1 56.6(2) 4_565 . ?
O13W Na4 Na3 79.8(5) . 3_756 ?
O4W Na4 Na3 31.9(4) 3_756 3_756 ?
O16 Na4 Na3 166.6(5) 4_565 3_756 ?
O8W Na4 Na3 111.5(5) . 3_756 ?
O12W Na4 Na3 71.8(5) . 3_756 ?
W7 Na4 Na3 143.0(3) 4_565 3_756 ?
Na1 Na4 Na3 144.9(3) . 3_756 ?
O34 Na5 O15W 95.0(6) 3_756 . ?
O34 Na5 O25 164.5(6) 3_756 1_455 ?
O15W Na5 O25 89.2(6) . 1_455 ?
O34 Na5 O11W 73.9(5) 3_756 . ?
O15W Na5 O11W 156.5(7) . . ?
O25 Na5 O11W 96.6(6) 1_455 . ?
O34 Na5 O18 72.9(4) 3_756 . ?
O15W Na5 O18 75.3(5) . . ?
O25 Na5 O18 122.6(5) 1_455 . ?
O11W Na5 O18 119.1(5) . . ?
O34 Na5 O19 97.4(5) 3_756 . ?
O15W Na5 O19 125.8(6) . . ?
O25 Na5 O19 92.2(5) 1_455 . ?
O11W Na5 O19 76.9(5) . . ?
O18 Na5 O19 58.8(4) . . ?
O34 Na5 O2W 97.4(5) 3_756 3_656 ?
O15W Na5 O2W 68.6(5) . 3_656 ?
O25 Na5 O2W 70.3(5) 1_455 3_656 ?
O11W Na5 O2W 91.9(5) . 3_656 ?
O18 Na5 O2W 141.7(5) . 3_656 ?
O19 Na5 O2W 158.2(5) . 3_656 ?
O34 Na5 W3 100.4(4) 3_756 . ?
O15W Na5 W3 92.4(5) . . ?
O25 Na5 W3 94.3(4) 1_455 . ?
O11W Na5 W3 109.7(5) . . ?
O18 Na5 W3 34.1(2) . . ?
O19 Na5 W3 33.4(2) . . ?
O2W Na5 W3 155.0(5) 3_656 . ?
Bi O1 W1 106.9(4) . . ?
Bi O1 W3 129.2(5) . . ?
W1 O1 W3 96.0(4) . . ?
Bi O1 W2 127.9(5) . . ?
W1 O1 W2 96.1(4) . . ?
W3 O1 W2 92.5(4) . . ?
Bi O2 W6 110.8(4) . . ?
Bi O2 W5 112.5(4) . . ?
W6 O2 W5 94.9(4) . . ?
Bi O2 W4 140.7(5) . . ?
W6 O2 W4 96.5(4) . . ?
W5 O2 W4 91.8(3) . . ?
Bi O3 W8 110.7(4) . . ?
Bi O3 W9 111.3(4) . . ?
W8 O3 W9 95.9(4) . . ?
Bi O3 W7 138.8(5) . . ?
W8 O3 W7 98.2(4) . . ?
W9 O3 W7 93.6(4) . . ?
W4 O5 Na2 124.1(6) . . ?
W3 O8 W2 117.5(5) . . ?
W4 O9 W2 144.5(6) . . ?
W7 O10 W4 150.3(6) . . ?
W7 O10 Na1 106.1(5) . 4_666 ?
W4 O10 Na1 99.2(4) . 4_666 ?
W7 O11 W3 149.2(6) . . ?
W2 O12 W1 117.8(5) . . ?
W2 O13 W5 147.7(6) . . ?
W4 O14 W5 114.7(5) . . ?
W4 O15 W6 118.1(5) . . ?
W4 O15 Na1 102.6(5) . 4_666 ?
W6 O15 Na1 100.6(4) . 4_666 ?
W7 O16 W8 117.6(5) . . ?
W7 O16 Na4 120.3(6) . 4_666 ?
W8 O16 Na4 117.0(5) . 4_666 ?
W7 O16 Na1 98.4(4) . 4_666 ?
W8 O16 Na1 98.5(4) . 4_666 ?
Na4 O16 Na1 95.6(5) 4_666 4_666 ?
W9 O17 W7 113.7(5) . . ?
W3 O18 W9 145.7(6) . . ?
W3 O18 Na5 91.8(4) . . ?
W9 O18 Na5 122.4(5) . . ?
W3 O19 W1 116.8(5) . . ?
W3 O19 Na5 88.1(4) . . ?
W1 O19 Na5 120.7(5) . . ?
W5 O20 W6 115.9(5) . . ?
W8 O21 W6 141.5(6) . . ?
W8 O21 Na1 111.3(5) . 4_666 ?
W6 O21 Na1 104.5(5) . 4_666 ?
W9 O22 W8 116.8(5) . . ?
W1 O23 W11 173.2(6) . . ?
W1 O23 Co 173.2(6) . . ?
W5 O24 Na3 129.3(6) . . ?
W6 O25 Na5 143.1(7) . 1_655 ?
W9 O27 Na1 138.1(6) . . ?
W1 O28 W10 171.9(6) . . ?
W5 O29 W10 132.3(6) . . ?
W6 O30 W11 135.6(6) . 3_756 ?
W6 O30 Co 135.6(6) . 3_756 ?
W8 O31 W11 136.9(6) . 3_756 ?
W8 O31 Co 136.9(6) . 3_756 ?
W9 O32 W10 132.2(6) . 3_756 ?
W1 O33 W10 177.5(6) . 3_756 ?
W10 O34 Na5 138.3(6) . 3_756 ?
W11 O2W Na5 115.4(6) . 3_656 ?
Co O2W Na5 115.4(6) . 3_656 ?
Na4 O4W Na3 116.5(7) 3_756 . ?
Na1 O8W Na4 106.8(6) . . ?
Na2 O9W Na1 117.3(5) 1_554 . ?
Na3 O14W Na3 93.4(6) . 3_857 ?
Na5 O15W Na2 133.8(8) . 4_565 ?

loop_
_geom_bond_atom_site_label_1
_geom_bond_atom_site_label_2
_geom_bond_distance
_geom_bond_site_symmetry_2
_geom_bond_publ_flag
Bi O2 2.128(10) . ?
Bi O1 2.136(10) . ?
Bi O3 2.173(11) . ?
Co O3W 1.969(15) . ?
Co O1W 2.032(13) . ?
Co O30 2.047(11) 3_756 ?
Co O2W 2.057(15) . ?
Co O31 2.111(12) 3_756 ?
Co O23 2.149(11) . ?
W1 O23 1.758(11) . ?
W1 O28 1.826(11) . ?
W1 O33 1.828(10) . ?
W1 O19 2.046(11) . ?
W1 O12 2.048(10) . ?
W1 O1 2.201(11) . ?
W2 O4 1.702(11) . ?
W2 O13 1.866(11) . ?
W2 O12 1.870(10) . ?
W2 O8 1.977(11) . ?
W2 O9 1.984(11) . ?
W2 O1 2.310(10) . ?
W3 O7 1.712(12) . ?
W3 O19 1.886(11) . ?
W3 O18 1.921(10) . ?
W3 O8 1.922(10) . ?
W3 O11 1.972(10) . ?
W3 O1 2.304(10) . ?
W3 Na5 3.424(10) . ?
W4 O5 1.722(12) . ?
W4 O9 1.872(10) . ?
W4 O15 1.911(10) . ?
W4 O14 1.915(11) . ?
W4 O10 1.956(11) . ?
W4 O2 2.300(10) . ?
W4 Na1 3.462(7) 4_666 ?
W5 O24 1.711(12) . ?
W5 O29 1.875(11) . ?
W5 O20 1.886(11) . ?
W5 O13 1.963(11) . ?
W5 O14 1.964(11) . ?
W5 O2 2.246(10) . ?
W6 O25 1.723(12) . ?
W6 O30 1.802(11) . ?
W6 O21 1.946(11) . ?
W6 O20 1.994(11) . ?
W6 O15 2.023(10) . ?
W6 O2 2.221(10) . ?
W6 Na1 3.493(7) 4_666 ?
W7 O6 1.735(11) . ?
W7 O10 1.868(10) . ?
W7 O11 1.871(10) . ?
W7 O16 1.916(11) . ?
W7 O17 1.980(10) . ?
W7 O3 2.244(11) . ?
W7 Na1 3.563(7) 4_666 ?
W7 Na4 3.723(11) 4_666 ?
W8 O26 1.739(12) . ?
W8 O31 1.770(12) . ?
W8 O21 1.933(11) . ?
W8 O22 1.961(10) . ?
W8 O16 2.020(11) . ?
W8 O3 2.213(10) . ?
W8 Na1 3.634(7) 4_666 ?
W9 O27 1.725(11) . ?
W9 O22 1.918(10) . ?
W9 O17 1.922(10) . ?
W9 O32 1.931(11) . ?
W9 O18 1.932(10) . ?
W9 O3 2.238(10) . ?
W10 O35 1.736(12) . ?
W10 O34 1.743(11) . ?
W10 O32 1.952(11) 3_756 ?
W10 O29 2.022(11) . ?
W10 O28 2.103(11) . ?
W10 O33 2.143(10) 3_756 ?
W11 O3W 1.969(15) . ?
W11 O1W 2.032(13) . ?
W11 O30 2.047(11) 3_756 ?
W11 O2W 2.057(15) . ?
W11 O31 2.111(12) 3_756 ?
W11 O23 2.149(11) . ?
Na1 O8W 2.34(2) . ?
Na1 O27 2.401(13) . ?
Na1 O9W 2.434(14) . ?
Na1 O21 2.454(13) 4_565 ?
Na1 O15 2.499(13) 4_565 ?
Na1 O10 2.559(13) 4_565 ?
Na1 O16 2.738(13) 4_565 ?
Na1 W4 3.462(7) 4_565 ?
Na1 W6 3.493(7) 4_565 ?
Na1 W7 3.563(7) 4_565 ?
Na1 W8 3.634(7) 4_565 ?
Na1 Na4 3.791(13) . ?
Na2 O10W 2.340(14) . ?
Na2 O7W 2.376(15) . ?
Na2 O9W 2.384(14) 1_556 ?
Na2 O16W 2.42(2) . ?
Na2 O5 2.482(14) . ?
Na2 O15W 2.52(2) 4_666 ?
Na2 Na1 4.115(10) 1_556 ?
Na3 O5W 2.31(2) . ?
Na3 O4W 2.36(2) . ?
Na3 O14W 2.41(2) . ?
Na3 O6W 2.428(15) . ?
Na3 O24 2.430(13) . ?
Na3 O14W 2.44(2) 3_857 ?
Na3 Na3 3.529(15) 3_857 ?
Na3 Na4 4.006(14) 3_756 ?
Na4 O13W 2.27(2) . ?
Na4 O4W 2.35(2) 3_756 ?
Na4 O16 2.37(2) 4_565 ?
Na4 O8W 2.39(2) . ?
Na4 O12W 2.42(2) . ?
Na4 W7 3.723(11) 4_565 ?
Na4 Na3 4.006(14) 3_756 ?
Na5 O34 2.33(2) 3_756 ?
Na5 O15W 2.35(2) . ?
Na5 O25 2.40(2) 1_455 ?
Na5 O11W 2.44(2) . ?
Na5 O18 2.775(15) . ?
Na5 O19 2.922(15) . ?
Na5 O2W 2.99(2) 3_656 ?
O10 Na1 2.559(13) 4_666 ?
O15 Na1 2.499(13) 4_666 ?
O16 Na4 2.37(2) 4_666 ?
O16 Na1 2.738(13) 4_666 ?
O21 Na1 2.454(13) 4_666 ?
O25 Na5 2.40(2) 1_655 ?
O30 W11 2.047(11) 3_756 ?
O30 Co 2.047(11) 3_756 ?
O31 W11 2.111(12) 3_756 ?
O31 Co 2.111(12) 3_756 ?
O32 W10 1.952(11) 3_756 ?
O33 W10 2.143(10) 3_756 ?
O34 Na5 2.33(2) 3_756 ?
O2W Na5 2.99(2) 3_656 ?
O4W Na4 2.35(2) 3_756 ?
O9W Na2 2.384(14) 1_554 ?
O14W Na3 2.44(2) 3_857 ?
O15W Na2 2.52(2) 4_565 ?
